data_4131424
loop_
_publ_author_name
'Ferguson, Devin M.'
'Bour, James R.'
'Canty, Allan J.'
'Kampf, Jeff W.'
'Sanford, Melanie S.'

_publ_section_title
;
 Stoichiometric and Catalytic Aryl-Perfluoroalkyl Coupling at
 Tri-tert-butylphosphine Palladium(II) Complexes.
;
_journal_issue 34
_journal_name_full 'Journal of the American Chemical Society'
_journal_page_first 11662
_journal_page_last 11665
_journal_paper_doi 10.1021/jacs.7b05216
_journal_volume 139
_journal_year 2017
_chemical_formula_moiety 'C19 H32 F3 P Pd'
_chemical_formula_sum 'C19 H32 F3 P Pd'
_chemical_formula_weight 454.81
_space_group_crystal_system monoclinic
_space_group_IT_number 14
_space_group_name_Hall '-P 2yn'
_space_group_name_H-M_alt 'P 1 21/n 1'
_atom_sites_solution_hydrogens geom
_audit_creation_method SHELXL-2016/6
_cell_angle_alpha 90
_cell_angle_beta 101.8610(10)
_cell_angle_gamma 90
_cell_formula_units_Z 4
_cell_length_a 9.97560(10)
_cell_length_b 15.5846(2)
_cell_length_c 13.3924(2)
_cell_measurement_reflns_used 22377
_cell_measurement_temperature 85(2)
_cell_measurement_theta_max 69.1080
_cell_measurement_theta_min 3.3680
_cell_volume 2037.61(5)
_computing_cell_refinement 'CrysAlisPro 1.171.38.41 (Rigaku OD, 2015)'
_computing_data_collection 'CrystalClear-SM Expert 2.0 r16 (Rigaku, 2014)'
_computing_data_reduction 'CrysAlisPro 1.171.38.41 (Rigaku OD, 2015)'
_computing_molecular_graphics 'Bruker SHELXTL'
_computing_publication_material 'Bruker SHELXTL'
_computing_structure_refinement 'SHELXL-2014/6 (Sheldrick, 2014)'
_computing_structure_solution 'SHELXT (Sheldrick, 2014)'
_diffrn_ambient_temperature 85(2)
_diffrn_measured_fraction_theta_full 1.000
_diffrn_measured_fraction_theta_max 0.994
_diffrn_measurement_device_type 'Rigaku Saturn 944+ CCD'
_diffrn_measurement_method '\w scans'
_diffrn_radiation_type CuK\a
_diffrn_radiation_wavelength 1.54184
_diffrn_reflns_av_R_equivalents 0.0954
_diffrn_reflns_av_unetI/netI 0.0345
_diffrn_reflns_Laue_measured_fraction_full 1.000
_diffrn_reflns_Laue_measured_fraction_max 0.994
_diffrn_reflns_limit_h_max 12
_diffrn_reflns_limit_h_min -12
_diffrn_reflns_limit_k_max 18
_diffrn_reflns_limit_k_min -18
_diffrn_reflns_limit_l_max 16
_diffrn_reflns_limit_l_min -16
_diffrn_reflns_number 29863
_diffrn_reflns_point_group_measured_fraction_full 1.000
_diffrn_reflns_point_group_measured_fraction_max 0.994
_diffrn_reflns_theta_full 67.684
_diffrn_reflns_theta_max 69.251
_diffrn_reflns_theta_min 4.408
_diffrn_source 'micro-focus rotating anode'
_exptl_absorpt_coefficient_mu 8.304
_exptl_absorpt_correction_T_max 1.00000
_exptl_absorpt_correction_T_min 0.25793
_exptl_absorpt_correction_type multi-scan
_exptl_absorpt_process_details
; 
CrysAlisPro 1.171.38.41 (Rigaku Oxford Diffraction, 2015) 
Empirical absorption correction using spherical harmonics, 
 implemented in SCALE3 ABSPACK scaling algorithm. 
;
_exptl_crystal_colour 'pale yellow'
_exptl_crystal_density_diffrn 1.483
_exptl_crystal_description block
_exptl_crystal_F_000 936
_exptl_crystal_size_max 0.250
_exptl_crystal_size_mid 0.120
_exptl_crystal_size_min 0.100
_refine_diff_density_max 1.850
_refine_diff_density_min -1.192
_refine_diff_density_rms 0.148
_refine_ls_extinction_coef 0.00092(14)
_refine_ls_extinction_expression Fc^*^=kFc[1+0.001xFc^2^\l^3^/sin(2\q)]^-1/4^
_refine_ls_extinction_method 'SHELXL-2016/6 (Sheldrick 2016)'
_refine_ls_goodness_of_fit_ref 1.125
_refine_ls_hydrogen_treatment constr
_refine_ls_matrix_type full
_refine_ls_number_parameters 227
_refine_ls_number_reflns 3785
_refine_ls_number_restraints 0
_refine_ls_restrained_S_all 1.125
_refine_ls_R_factor_all 0.0387
_refine_ls_R_factor_gt 0.0385
_refine_ls_shift/su_max 0.002
_refine_ls_shift/su_mean 0.000
_refine_ls_structure_factor_coef Fsqd
_refine_ls_weighting_details 'w=1/[\s^2^(Fo^2^)+(0.0716P)^2^+1.4645P] where P=(Fo^2^+2Fc^2^)/3'
_refine_ls_weighting_scheme calc
_refine_ls_wR_factor_gt 0.1051
_refine_ls_wR_factor_ref 0.1052
_reflns_Friedel_coverage 0.000
_reflns_number_gt 3772
_reflns_number_total 3785
_reflns_threshold_expression 'I > 2\s(I)'
_cod_data_source_file ja7b05216_si_002.cif
_cod_data_source_block dmf3143
_cod_original_cell_volume 2037.60(5)
_cod_original_sg_symbol_H-M 'P 21/n'
_cod_database_code 4131424
_shelx_shelxl_version_number 2016/6
_shelx_space_group_comment
; 
The symmetry employed for this shelxl refinement is uniquely defined 
by the following loop, which should always be used as a source of 
symmetry information in preference to the above space-group names. 
They are only intended as comments. 
;

loop_
_space_group_symop_operation_xyz
'x, y, z'
'-x+1/2, y+1/2, -z+1/2'
'-x, -y, -z'
'x-1/2, -y-1/2, z-1/2'

loop_
_atom_site_label
_atom_site_type_symbol
_atom_site_fract_x
_atom_site_fract_y
_atom_site_fract_z
_atom_site_U_iso_or_equiv
_atom_site_adp_type
_atom_site_occupancy
_atom_site_site_symmetry_order
_atom_site_calc_flag
_atom_site_refinement_flags_posn
_atom_site_refinement_flags_adp
Pd1 Pd 0.58825(2) 0.35365(2) 0.67175(2) 0.01459(13) Uani 1 1 d . .
P1 P 0.38513(6) 0.40792(4) 0.71452(5) 0.01357(17) Uani 1 1 d . .
F1 F 0.84015(18) 0.25155(12) 0.68773(16) 0.0342(4) Uani 1 1 d . .
F2 F 0.79015(18) 0.32070(13) 0.54591(13) 0.0299(4) Uani 1 1 d . .
F3 F 0.86621(17) 0.38879(12) 0.68621(14) 0.0292(4) Uani 1 1 d . .
C1 C 0.7760(3) 0.3243(2) 0.6452(2) 0.0211(5) Uani 1 1 d . .
C2 C 0.5242(3) 0.24451(17) 0.6024(2) 0.0171(5) Uani 1 1 d . .
C3 C 0.5480(3) 0.1679(2) 0.6571(2) 0.0201(5) Uani 1 1 d . .
H3 H 0.602994 0.167737 0.724025 0.024 Uiso 1 1 calc R U
C4 C 0.4913(3) 0.09182(18) 0.6138(2) 0.0228(6) Uani 1 1 d . .
H4 H 0.506554 0.040020 0.651850 0.027 Uiso 1 1 calc R U
C5 C 0.4126(3) 0.09069(19) 0.5154(2) 0.0237(6) Uani 1 1 d . .
H5 H 0.371913 0.038765 0.486726 0.028 Uiso 1 1 calc R U
C6 C 0.3940(3) 0.1660(2) 0.4595(2) 0.0231(6) Uani 1 1 d . .
H6 H 0.342414 0.165451 0.391443 0.028 Uiso 1 1 calc R U
C7 C 0.4504(3) 0.24260(19) 0.5025(2) 0.0202(6) Uani 1 1 d . .
H7 H 0.438448 0.293829 0.463181 0.024 Uiso 1 1 calc R U
C8 C 0.3363(3) 0.34726(16) 0.8251(2) 0.0190(6) Uani 1 1 d . .
C9 C 0.4613(4) 0.34704(19) 0.9140(3) 0.0289(7) Uani 1 1 d . .
H9A H 0.442491 0.310434 0.968987 0.043 Uiso 1 1 calc R U
H9B H 0.479968 0.405693 0.939444 0.043 Uiso 1 1 calc R U
H9C H 0.541184 0.324857 0.890174 0.043 Uiso 1 1 calc R U
C10 C 0.3099(3) 0.25241(18) 0.7947(2) 0.0245(6) Uani 1 1 d . .
H10A H 0.385670 0.230655 0.765474 0.037 Uiso 1 1 calc R U
H10B H 0.224064 0.247633 0.744009 0.037 Uiso 1 1 calc R U
H10C H 0.303222 0.218646 0.855182 0.037 Uiso 1 1 calc R U
C11 C 0.2115(3) 0.3820(2) 0.8633(2) 0.0263(6) Uani 1 1 d . .
H11A H 0.129440 0.376672 0.809031 0.039 Uiso 1 1 calc R U
H11B H 0.226514 0.442445 0.882318 0.039 Uiso 1 1 calc R U
H11C H 0.198968 0.348834 0.922928 0.039 Uiso 1 1 calc R U
C12 C 0.2277(3) 0.42707(18) 0.61110(19) 0.0179(5) Uani 1 1 d . .
C13 C 0.2732(3) 0.4528(2) 0.5116(2) 0.0233(6) Uani 1 1 d . .
H13A H 0.194914 0.448765 0.454084 0.035 Uiso 1 1 calc R U
H13B H 0.345947 0.414064 0.500162 0.035 Uiso 1 1 calc R U
H13C H 0.307592 0.511871 0.517591 0.035 Uiso 1 1 calc R U
C14 C 0.1321(3) 0.49662(19) 0.6383(2) 0.0220(6) Uani 1 1 d . .
H14A H 0.178162 0.552428 0.642582 0.033 Uiso 1 1 calc R U
H14B H 0.109000 0.483028 0.704210 0.033 Uiso 1 1 calc R U
H14C H 0.048058 0.498756 0.585469 0.033 Uiso 1 1 calc R U
C15 C 0.1477(3) 0.34250(19) 0.5885(2) 0.0233(6) Uani 1 1 d . .
H15A H 0.074195 0.349754 0.528179 0.035 Uiso 1 1 calc R U
H15B H 0.108160 0.326879 0.647210 0.035 Uiso 1 1 calc R U
H15C H 0.209909 0.296980 0.575798 0.035 Uiso 1 1 calc R U
C16 C 0.4646(3) 0.51539(17) 0.7611(2) 0.0184(5) Uani 1 1 d . .
C17 C 0.6169(3) 0.49607(19) 0.8054(3) 0.0278(6) Uani 1 1 d . .
H17A H 0.663774 0.549159 0.831825 0.042 Uiso 1 1 calc R U
H17B H 0.659649 0.472536 0.751697 0.042 Uiso 1 1 calc R U
H17C H 0.623942 0.454245 0.860898 0.042 Uiso 1 1 calc R U
C18 C 0.4659(3) 0.57638(18) 0.6706(2) 0.0229(6) Uani 1 1 d . .
H18A H 0.372246 0.595258 0.641792 0.034 Uiso 1 1 calc R U
H18B H 0.503213 0.546221 0.618160 0.034 Uiso 1 1 calc R U
H18C H 0.523098 0.626422 0.694408 0.034 Uiso 1 1 calc R U
C19 C 0.4008(3) 0.5642(2) 0.8389(2) 0.0244(7) Uani 1 1 d . .
H19A H 0.449468 0.618615 0.855887 0.037 Uiso 1 1 calc R U
H19B H 0.408046 0.529551 0.900784 0.037 Uiso 1 1 calc R U
H19C H 0.304145 0.575780 0.809720 0.037 Uiso 1 1 calc R U

loop_
_atom_site_aniso_label
_atom_site_aniso_U_11
_atom_site_aniso_U_22
_atom_site_aniso_U_33
_atom_site_aniso_U_23
_atom_site_aniso_U_13
_atom_site_aniso_U_12
Pd1 0.01332(17) 0.01293(18) 0.01779(17) -0.00025(6) 0.00382(10) 0.00000(5)
P1 0.0146(3) 0.0120(3) 0.0143(3) -0.0002(2) 0.0035(2) -0.0005(2)
F1 0.0231(9) 0.0285(10) 0.0518(11) 0.0107(8) 0.0096(8) 0.0095(7)
F2 0.0248(9) 0.0405(11) 0.0275(9) -0.0059(8) 0.0123(7) 0.0013(8)
F3 0.0165(8) 0.0328(11) 0.0390(10) -0.0067(8) 0.0076(7) -0.0066(7)
C1 0.0165(13) 0.0228(15) 0.0241(13) -0.0009(11) 0.0040(10) 0.0010(11)
C2 0.0176(12) 0.0129(12) 0.0228(13) -0.0017(10) 0.0091(10) 0.0005(10)
C3 0.0228(14) 0.0194(13) 0.0192(13) 0.0005(11) 0.0072(10) 0.0016(13)
C4 0.0259(14) 0.0155(13) 0.0304(15) 0.0001(11) 0.0136(12) 0.0029(11)
C5 0.0238(14) 0.0188(14) 0.0309(15) -0.0079(11) 0.0112(12) -0.0049(11)
C6 0.0232(14) 0.0249(14) 0.0215(14) -0.0055(12) 0.0056(11) -0.0007(12)
C7 0.0232(13) 0.0187(14) 0.0205(13) -0.0023(10) 0.0086(10) 0.0006(11)
C8 0.0242(15) 0.0141(14) 0.0206(14) 0.0011(9) 0.0092(12) -0.0007(10)
C9 0.0386(19) 0.0221(16) 0.0234(15) 0.0080(10) 0.0006(14) 0.0010(12)
C10 0.0330(16) 0.0172(14) 0.0264(14) 0.0011(11) 0.0135(12) -0.0025(11)
C11 0.0370(17) 0.0217(15) 0.0255(14) 0.0030(12) 0.0186(12) 0.0027(13)
C12 0.0162(12) 0.0212(13) 0.0156(12) 0.0004(10) 0.0018(10) 0.0017(10)
C13 0.0253(15) 0.0265(15) 0.0183(13) 0.0023(11) 0.0051(11) 0.0062(11)
C14 0.0197(13) 0.0258(15) 0.0202(13) -0.0013(11) 0.0034(10) 0.0053(11)
C15 0.0188(14) 0.0263(15) 0.0246(15) -0.0071(11) 0.0040(11) -0.0014(11)
C16 0.0212(13) 0.0121(12) 0.0221(13) -0.0007(10) 0.0043(10) -0.0023(10)
C17 0.0226(15) 0.0177(14) 0.0391(17) 0.0005(12) -0.0031(12) -0.0085(11)
C18 0.0302(15) 0.0137(13) 0.0269(14) 0.0013(10) 0.0109(11) -0.0019(11)
C19 0.0369(18) 0.0144(15) 0.0213(14) -0.0035(10) 0.0045(13) -0.0026(11)

loop_
_atom_type_symbol
_atom_type_description
_atom_type_scat_dispersion_real
_atom_type_scat_dispersion_imag
_atom_type_scat_source
C C 0.0181 0.0091 'International Tables Vol C Tables 4.2.6.8 and 6.1.1.4'
H H 0.0000 0.0000 'International Tables Vol C Tables 4.2.6.8 and 6.1.1.4'
F F 0.0727 0.0534 'International Tables Vol C Tables 4.2.6.8 and 6.1.1.4'
P P 0.2955 0.4335 'International Tables Vol C Tables 4.2.6.8 and 6.1.1.4'
Pd Pd 0.1215 3.9337 'International Tables Vol C Tables 4.2.6.8 and 6.1.1.4'

loop_
_geom_angle_atom_site_label_1
_geom_angle_atom_site_label_2
_geom_angle_atom_site_label_3
_geom_angle
C2 Pd1 C1 86.84(11)
C2 Pd1 P1 102.13(7)
C1 Pd1 P1 171.02(9)
C12 P1 C8 109.96(13)
C12 P1 C16 109.18(12)
C8 P1 C16 109.78(12)
C12 P1 Pd1 120.08(8)
C8 P1 Pd1 112.26(9)
C16 P1 Pd1 94.24(8)
F1 C1 F2 103.8(2)
F1 C1 F3 103.1(2)
F2 C1 F3 103.1(2)
F1 C1 Pd1 118.92(19)
F2 C1 Pd1 117.60(18)
F3 C1 Pd1 108.36(18)
C7 C2 C3 119.1(3)
C7 C2 Pd1 121.8(2)
C3 C2 Pd1 119.1(2)
C4 C3 C2 120.1(3)
C4 C3 H3 120.0
C2 C3 H3 120.0
C3 C4 C5 120.6(3)
C3 C4 H4 119.7
C5 C4 H4 119.7
C6 C5 C4 119.3(3)
C6 C5 H5 120.4
C4 C5 H5 120.4
C5 C6 C7 120.4(3)
C5 C6 H6 119.8
C7 C6 H6 119.8
C2 C7 C6 120.4(3)
C2 C7 H7 119.8
C6 C7 H7 119.8
C9 C8 C11 109.1(3)
C9 C8 C10 105.7(2)
C11 C8 C10 108.6(2)
C9 C8 P1 107.9(2)
C11 C8 P1 116.01(19)
C10 C8 P1 109.14(19)
C8 C9 H9A 109.5
C8 C9 H9B 109.5
H9A C9 H9B 109.5
C8 C9 H9C 109.5
H9A C9 H9C 109.5
H9B C9 H9C 109.5
C8 C10 H10A 109.5
C8 C10 H10B 109.5
H10A C10 H10B 109.5
C8 C10 H10C 109.5
H10A C10 H10C 109.5
H10B C10 H10C 109.5
C8 C11 H11A 109.5
C8 C11 H11B 109.5
H11A C11 H11B 109.5
C8 C11 H11C 109.5
H11A C11 H11C 109.5
H11B C11 H11C 109.5
C14 C12 C15 109.2(2)
C14 C12 C13 109.1(2)
C15 C12 C13 106.6(2)
C14 C12 P1 113.59(18)
C15 C12 P1 109.13(19)
C13 C12 P1 108.97(18)
C12 C13 H13A 109.5
C12 C13 H13B 109.5
H13A C13 H13B 109.5
C12 C13 H13C 109.5
H13A C13 H13C 109.5
H13B C13 H13C 109.5
C12 C14 H14A 109.5
C12 C14 H14B 109.5
H14A C14 H14B 109.5
C12 C14 H14C 109.5
H14A C14 H14C 109.5
H14B C14 H14C 109.5
C12 C15 H15A 109.5
C12 C15 H15B 109.5
H15A C15 H15B 109.5
C12 C15 H15C 109.5
H15A C15 H15C 109.5
H15B C15 H15C 109.5
C19 C16 C17 110.5(2)
C19 C16 C18 107.5(2)
C17 C16 C18 104.8(2)
C19 C16 P1 117.21(19)
C17 C16 P1 105.39(18)
C18 C16 P1 110.81(18)
C16 C17 H17A 109.5
C16 C17 H17B 109.5
H17A C17 H17B 109.5
C16 C17 H17C 109.5
H17A C17 H17C 109.5
H17B C17 H17C 109.5
C16 C18 H18A 109.5
C16 C18 H18B 109.5
H18A C18 H18B 109.5
C16 C18 H18C 109.5
H18A C18 H18C 109.5
H18B C18 H18C 109.5
C16 C19 H19A 109.5
C16 C19 H19B 109.5
H19A C19 H19B 109.5
C16 C19 H19C 109.5
H19A C19 H19C 109.5
H19B C19 H19C 109.5

loop_
_geom_bond_atom_site_label_1
_geom_bond_atom_site_label_2
_geom_bond_distance
Pd1 C2 1.980(3)
Pd1 C1 2.029(3)
Pd1 P1 2.3720(6)
P1 C12 1.892(3)
P1 C8 1.903(3)
P1 C16 1.903(3)
F1 C1 1.367(3)
F2 C1 1.367(3)
F3 C1 1.385(3)
C2 C7 1.389(4)
C2 C3 1.396(4)
C3 C4 1.387(4)
C3 H3 0.9500
C4 C5 1.389(4)
C4 H4 0.9500
C5 C6 1.384(5)
C5 H5 0.9500
C6 C7 1.393(4)
C6 H6 0.9500
C7 H7 0.9500
C8 C9 1.537(4)
C8 C11 1.539(4)
C8 C10 1.542(4)
C9 H9A 0.9800
C9 H9B 0.9800
C9 H9C 0.9800
C10 H10A 0.9800
C10 H10B 0.9800
C10 H10C 0.9800
C11 H11A 0.9800
C11 H11B 0.9800
C11 H11C 0.9800
C12 C14 1.536(4)
C12 C15 1.538(4)
C12 C13 1.546(4)
C13 H13A 0.9800
C13 H13B 0.9800
C13 H13C 0.9800
C14 H14A 0.9800
C14 H14B 0.9800
C14 H14C 0.9800
C15 H15A 0.9800
C15 H15B 0.9800
C15 H15C 0.9800
C16 C19 1.530(4)
C16 C17 1.542(4)
C16 C18 1.542(4)
C17 H17A 0.9800
C17 H17B 0.9800
C17 H17C 0.9800
C18 H18A 0.9800
C18 H18B 0.9800
C18 H18C 0.9800
C19 H19A 0.9800
C19 H19B 0.9800
C19 H19C 0.9800

loop_
_geom_torsion_atom_site_label_1
_geom_torsion_atom_site_label_2
_geom_torsion_atom_site_label_3
_geom_torsion_atom_site_label_4
_geom_torsion
C7 C2 C3 C4 -3.9(4)
Pd1 C2 C3 C4 173.0(2)
C2 C3 C4 C5 1.1(4)
C3 C4 C5 C6 1.7(4)
C4 C5 C6 C7 -1.8(4)
C3 C2 C7 C6 3.8(4)
Pd1 C2 C7 C6 -173.0(2)
C5 C6 C7 C2 -1.0(4)
C8 P1 C12 C14 73.7(2)
C16 P1 C12 C14 -46.8(2)
Pd1 P1 C12 C14 -153.73(16)
C8 P1 C12 C15 -48.4(2)
C16 P1 C12 C15 -168.86(18)
Pd1 P1 C12 C15 84.17(19)
C8 P1 C12 C13 -164.36(19)
C16 P1 C12 C13 75.1(2)
Pd1 P1 C12 C13 -31.8(2)
